data_9010827
loop_
_publ_author_name
'Lenaz, D.'
'Braidotti, R.'
'Princivalle, F.'
'Garuti, G.'
'Zaccarini, F.'

_publ_section_title
;
 Crystal chemistry and structural refinement of chromites from different
 chromitite layers and xenoliths of the Bushveld complex
 Sample: BV31A, UG3
;
_journal_name_full 'European Journal of Mineralogy'
_journal_page_first 599
_journal_page_last 609
_journal_paper_doi 10.1127/0935-1221/2007/0019-1744
_journal_volume 19
_journal_year 2007
_chemical_compound_source 'Bushveld complex, South Africa'
_chemical_formula_sum 'Al0.698 Cr1.064 Fe0.727 Mg0.469 Mn0.007 Ni0.006 O4 Ti0.018 V0.008 Zn0.003'
_chemical_name_mineral Chromite
_space_group_IT_number 227
_symmetry_space_group_name_Hall '-F 4vw 2vw 3'
_symmetry_space_group_name_H-M 'F d -3 m :2'
_cell_angle_alpha 90
_cell_angle_beta 90
_cell_angle_gamma 90
_cell_length_a 8.2900
_cell_length_b 8.2900
_cell_length_c 8.2900
_cell_volume 569.723
_database_code_amcsd 0007241
_exptl_crystal_density_diffrn 4.485
_cod_original_sg_symbol_H-M 'F d 3 m'
_cod_original_formula_sum 'Al.698 Fe.727 Mg.469 Mn.007 Zn.003 Cr1.064 Ni.006 Ti.018 V.008 O4'
_cod_database_code 9010827

loop_
_space_group_symop_operation_xyz
x,y,z
x,1/2+y,1/2+z
1/2+x,y,1/2+z
1/2+x,1/2+y,z
3/4+z,1/2-x,1/4+y
3/4+z,-x,3/4+y
1/4+z,1/2-x,3/4+y
1/4+z,-x,1/4+y
3/4-y,1/2+z,1/4-x
3/4-y,+z,3/4-x
1/4-y,1/2+z,3/4-x
1/4-y,+z,1/4-x
3/4+x,1/2-y,1/4+z
3/4+x,-y,3/4+z
1/4+x,1/2-y,3/4+z
1/4+x,-y,1/4+z
3/4-z,1/2+x,1/4-y
3/4-z,+x,3/4-y
1/4-z,1/2+x,3/4-y
1/4-z,+x,1/4-y
3/4+y,1/2-z,1/4+x
3/4+y,-z,3/4+x
1/4+y,1/2-z,3/4+x
1/4+y,-z,1/4+x
3/4-x,1/2+y,1/4-z
3/4-x,+y,3/4-z
1/4-x,1/2+y,3/4-z
1/4-x,+y,1/4-z
1/2+x,3/4-z,1/4-y
1/2+x,1/4-z,3/4-y
+x,3/4-z,3/4-y
+x,1/4-z,1/4-y
1/2-z,3/4+y,1/4+x
1/2-z,1/4+y,3/4+x
-z,3/4+y,3/4+x
-z,1/4+y,1/4+x
1/2+y,3/4-x,1/4-z
1/2+y,1/4-x,3/4-z
+y,3/4-x,3/4-z
+y,1/4-x,1/4-z
1/2-x,3/4+z,1/4+y
1/2-x,1/4+z,3/4+y
-x,3/4+z,3/4+y
-x,1/4+z,1/4+y
1/2+z,3/4-y,1/4-x
1/2+z,1/4-y,3/4-x
+z,3/4-y,3/4-x
+z,1/4-y,1/4-x
1/2-y,3/4+x,1/4+z
1/2-y,1/4+x,3/4+z
-y,3/4+x,3/4+z
-y,1/4+x,1/4+z
x,1/2+z,1/2+y
x,+z,+y
1/2+x,1/2+z,+y
1/2+x,+z,1/2+y
-z,1/2-y,1/2-x
-z,-y,-x
1/2-z,1/2-y,-x
1/2-z,-y,1/2-x
y,1/2+x,1/2+z
y,+x,+z
1/2+y,1/2+x,+z
1/2+y,+x,1/2+z
-x,1/2-z,1/2-y
-x,-z,-y
1/2-x,1/2-z,-y
1/2-x,-z,1/2-y
z,1/2+y,1/2+x
z,+y,+x
1/2+z,1/2+y,+x
1/2+z,+y,1/2+x
-y,1/2-x,1/2-z
-y,-x,-z
1/2-y,1/2-x,-z
1/2-y,-x,1/2-z
3/4+z,1/4+x,1/2-y
3/4+z,3/4+x,-y
1/4+z,1/4+x,-y
1/4+z,3/4+x,1/2-y
3/4-y,1/4-z,1/2+x
3/4-y,3/4-z,+x
1/4-y,1/4-z,+x
1/4-y,3/4-z,1/2+x
3/4+x,1/4+y,1/2-z
3/4+x,3/4+y,-z
1/4+x,1/4+y,-z
1/4+x,3/4+y,1/2-z
3/4-z,1/4-x,1/2+y
3/4-z,3/4-x,+y
1/4-z,1/4-x,+y
1/4-z,3/4-x,1/2+y
3/4+y,1/4+z,1/2-x
3/4+y,3/4+z,-x
1/4+y,1/4+z,-x
1/4+y,3/4+z,1/2-x
3/4-x,1/4-y,1/2+z
3/4-x,3/4-y,+z
1/4-x,1/4-y,+z
1/4-x,3/4-y,1/2+z
-z,3/4+x,3/4+y
-z,1/4+x,1/4+y
1/2-z,3/4+x,1/4+y
1/2-z,1/4+x,3/4+y
y,3/4-z,3/4-x
y,1/4-z,1/4-x
1/2+y,3/4-z,1/4-x
1/2+y,1/4-z,3/4-x
-x,3/4+y,3/4+z
-x,1/4+y,1/4+z
1/2-x,3/4+y,1/4+z
1/2-x,1/4+y,3/4+z
z,3/4-x,3/4-y
z,1/4-x,1/4-y
1/2+z,3/4-x,1/4-y
1/2+z,1/4-x,3/4-y
-y,3/4+z,3/4+x
-y,1/4+z,1/4+x
1/2-y,3/4+z,1/4+x
1/2-y,1/4+z,3/4+x
x,3/4-y,3/4-z
x,1/4-y,1/4-z
1/2+x,3/4-y,1/4-z
1/2+x,1/4-y,3/4-z
1/4-x,1/2+z,3/4-y
1/4-x,+z,1/4-y
3/4-x,1/2+z,1/4-y
3/4-x,+z,3/4-y
1/4+z,1/2-y,3/4+x
1/4+z,-y,1/4+x
3/4+z,1/2-y,1/4+x
3/4+z,-y,3/4+x
1/4-y,1/2+x,3/4-z
1/4-y,+x,1/4-z
3/4-y,1/2+x,1/4-z
3/4-y,+x,3/4-z
1/4+x,1/2-z,3/4+y
1/4+x,-z,1/4+y
3/4+x,1/2-z,1/4+y
3/4+x,-z,3/4+y
1/4-z,1/2+y,3/4-x
1/4-z,+y,1/4-x
3/4-z,1/2+y,1/4-x
3/4-z,+y,3/4-x
1/4+y,1/2-x,3/4+z
1/4+y,-x,1/4+z
3/4+y,1/2-x,1/4+z
3/4+y,-x,3/4+z
3/4-x,3/4-z,y
3/4-x,1/4-z,1/2+y
1/4-x,3/4-z,1/2+y
1/4-x,1/4-z,y
3/4+z,3/4+y,-x
3/4+z,1/4+y,1/2-x
1/4+z,3/4+y,1/2-x
1/4+z,1/4+y,-x
3/4-y,3/4-x,z
3/4-y,1/4-x,1/2+z
1/4-y,3/4-x,1/2+z
1/4-y,1/4-x,z
3/4+x,3/4+z,-y
3/4+x,1/4+z,1/2-y
1/4+x,3/4+z,1/2-y
1/4+x,1/4+z,-y
3/4-z,3/4-y,x
3/4-z,1/4-y,1/2+x
1/4-z,3/4-y,1/2+x
1/4-z,1/4-y,x
3/4+y,3/4+x,-z
3/4+y,1/4+x,1/2-z
1/4+y,3/4+x,1/2-z
1/4+y,1/4+x,-z
-z,-x,-y
-z,1/2-x,1/2-y
1/2-z,-x,1/2-y
1/2-z,1/2-x,-y
y,z,x
y,1/2+z,1/2+x
1/2+y,z,1/2+x
1/2+y,1/2+z,x
-x,-y,-z
-x,1/2-y,1/2-z
1/2-x,-y,1/2-z
1/2-x,1/2-y,-z
z,x,y
z,1/2+x,1/2+y
1/2+z,x,1/2+y
1/2+z,1/2+x,y
-y,-z,-x
-y,1/2-z,1/2-x
1/2-y,-z,1/2-x
1/2-y,1/2-z,-x

loop_
_atom_site_label
_atom_site_fract_x
_atom_site_fract_y
_atom_site_fract_z
_atom_site_occupancy
_atom_site_U_iso_or_equiv
_atom_site_type_symbol
_atom_site_attached_hydrogens
AlT 0.12500 0.12500 0.12500 0.03400 0.00664 Al 0
Fe2+T 0.12500 0.12500 0.12500 0.51000 0.00664 Fe 0
Fe3+T 0.12500 0.12500 0.12500 0.00700 0.00664 Fe 0
MgT 0.12500 0.12500 0.12500 0.43900 0.00664 Mg 0
MnT 0.12500 0.12500 0.12500 0.00700 0.00664 Mn 0
ZnT 0.12500 0.12500 0.12500 0.00300 0.00664 Zn 0
AlM 0.50000 0.50000 0.50000 0.33200 0.00451 Al 0
Fe2+M 0.50000 0.50000 0.50000 0.01300 0.00451 Fe 0
Fe3+M 0.50000 0.50000 0.50000 0.09200 0.00451 Fe 0
MgM 0.50000 0.50000 0.50000 0.01500 0.00451 Mg 0
CrM 0.50000 0.50000 0.50000 0.53200 0.00451 Cr 0
NiM 0.50000 0.50000 0.50000 0.00300 0.00451 Ni 0
TiM 0.50000 0.50000 0.50000 0.00900 0.00451 Ti 0
VM 0.50000 0.50000 0.50000 0.00400 0.00451 V 0
O 0.26279 0.26279 0.26279 1.00000 0.00702 O 0

loop_
_cod_changelog_entry_id
_cod_changelog_entry_author
_cod_changelog_entry_date
_cod_changelog_entry_text
1
;cod-tools version 3.8.0
Id: cif_guess_AMCSD_atom_types 9581 2023-05-17 12:35:41Z saulius
;
2023-05-23T09:24:31+03:00
;Derived atom types and hydrogen counts
from atom names that follow the AMCSD naming convention
(Wat == water, O-H == hydroxyl).
;

loop_
_cod_related_entry_id
_cod_related_entry_database
_cod_related_entry_code
1 AMCSD 0007241

_cell_formula_units_Z 8
